data_4087022
loop_
_publ_author_name
'Sipos, Gell\'ert'
'Gao, Pengchao'
'Foster, Daven'
'Skelton, Brian W.'
'Sobolev, Alexandre N.'
'Dorta, Reto'

_publ_section_title
;
 In-Depth Study on Chloride Abstractions from (NHC)Ir(COD)Cl Complexes
;
_journal_issue 4
_journal_name_full Organometallics
_journal_page_first 801
_journal_paper_doi 10.1021/acs.organomet.6b00864
_journal_volume 36
_journal_year 2017
_chemical_absolute_configuration ad
_chemical_formula_moiety 'C55 H70 Ir N2, F4 B, C H2 Cl2'
_chemical_formula_sum 'C56 H72 B Cl2 F4 Ir N2'
_chemical_formula_weight 1123.06
_space_group_IT_number 19
_symmetry_cell_setting orthorhombic
_symmetry_Int_Tables_number 19
_symmetry_space_group_name_Hall 'P 2ac 2ab'
_symmetry_space_group_name_H-M 'P 21 21 21'
_atom_sites_solution_hydrogens geom
_audit_creation_date 2015-11-29T20:54:08-00:00
_audit_creation_method 'WinGX routine CIF_UPDATE'
_cell_angle_alpha 90
_cell_angle_beta 90
_cell_angle_gamma 90
_cell_formula_units_Z 4
_cell_length_a 11.07810(10)
_cell_length_b 17.6947(2)
_cell_length_c 25.0413(3)
_cell_measurement_reflns_used 17588
_cell_measurement_temperature 100(2)
_cell_measurement_theta_max 29.234
_cell_measurement_theta_min 2.026
_cell_volume 4908.69(9)
_computing_cell_refinement 'CrysAlisPro 1.171.38.41 (Rigaku OD, 2015)'
_computing_data_collection 'CrysAlisPro 1.171.38.41 (Rigaku OD, 2015)'
_computing_data_reduction 'CrysAlisPro 1.171.38.41 (Rigaku OD, 2015)'
_computing_molecular_graphics 'Diamond (Brandenburg, K., (1999)'
_computing_publication_material 'WinGX (Farrugia, L. J. (1999)'
_computing_structure_refinement 'SHELXL-2014/7 (Sheldrick,G. M., 2015)'
_computing_structure_solution 'SHELXT (Sheldrick, G. M., 2015)'
_diffrn_ambient_temperature 100(2)
_diffrn_detector 'CCD plate'
_diffrn_detector_area_resol_mean 16.0009
_diffrn_measured_fraction_theta_full 0.999
_diffrn_measured_fraction_theta_max 0.95
_diffrn_measurement_device 'four-circle diffractometer'
_diffrn_measurement_device_type 'Oxford Diffraction Xcalibur diffractometer'
_diffrn_measurement_method '\w scans'
_diffrn_orient_matrix_type 'CrysAlisPro convention (1999,Acta A55,543-557)'
_diffrn_orient_matrix_UB_11 -0.0020669
_diffrn_orient_matrix_UB_12 -0.0244003
_diffrn_orient_matrix_UB_13 0.0224532
_diffrn_orient_matrix_UB_21 -0.033815
_diffrn_orient_matrix_UB_22 -0.02658
_diffrn_orient_matrix_UB_23 -0.0150146
_diffrn_orient_matrix_UB_31 0.0543529
_diffrn_orient_matrix_UB_32 -0.0174674
_diffrn_orient_matrix_UB_33 -0.0084954
_diffrn_radiation_monochromator graphite
_diffrn_radiation_probe x-ray
_diffrn_radiation_type MoK\a
_diffrn_radiation_wavelength 0.71073
_diffrn_reflns_av_R_equivalents 0.0526
_diffrn_reflns_av_unetI/netI 0.0753
_diffrn_reflns_Laue_measured_fraction_full 0.999
_diffrn_reflns_Laue_measured_fraction_max 0.95
_diffrn_reflns_limit_h_max 14
_diffrn_reflns_limit_h_min -15
_diffrn_reflns_limit_k_max 23
_diffrn_reflns_limit_k_min -22
_diffrn_reflns_limit_l_max 33
_diffrn_reflns_limit_l_min -34
_diffrn_reflns_number 51554
_diffrn_reflns_point_group_measured_fraction_full 0.987
_diffrn_reflns_point_group_measured_fraction_max 0.924
_diffrn_reflns_theta_full 28.5
_diffrn_reflns_theta_max 29.737
_diffrn_reflns_theta_min 2.01
_diffrn_source 'fine-focus sealed X-ray tube'
_exptl_absorpt_coefficient_mu 2.884
_exptl_absorpt_correction_T_max 0.883
_exptl_absorpt_correction_T_min 0.467
_exptl_absorpt_correction_type analytical
_exptl_absorpt_process_details
;
        CrysAlisPro 1.171.38.41 (Rigaku Oxford Diffraction, 2015)
;
_exptl_crystal_colour orange
_exptl_crystal_density_diffrn 1.52
_exptl_crystal_description needle
_exptl_crystal_F_000 2296
_exptl_crystal_size_max 0.341
_exptl_crystal_size_mid 0.065
_exptl_crystal_size_min 0.048
_refine_diff_density_max 1.219
_refine_diff_density_min -0.826
_refine_diff_density_rms 0.121
_refine_ls_abs_structure_details
;
 Flack x determined using 4804 quotients [(I+)-(I-)]/[(I+)+(I-)]
 (Parsons, Flack and Wagner, Acta Cryst. B69 (2013) 249-259).
;
_refine_ls_abs_structure_Flack -0.018(3)
_refine_ls_extinction_method none
_refine_ls_goodness_of_fit_ref 1.034
_refine_ls_hydrogen_treatment constr
_refine_ls_matrix_type full
_refine_ls_number_parameters 595
_refine_ls_number_reflns 12922
_refine_ls_number_restraints 0
_refine_ls_restrained_S_all 1.034
_refine_ls_R_factor_all 0.0393
_refine_ls_R_factor_gt 0.0341
_refine_ls_shift/su_max 0.004
_refine_ls_shift/su_mean 0
_refine_ls_structure_factor_coef Fsqd
_refine_ls_weighting_details 'w=1/[\s^2^(Fo^2^)+(0.0240P)^2^+2.6739P] where P=(Fo^2^+2Fc^2^)/3'
_refine_ls_weighting_scheme calc
_refine_ls_wR_factor_gt 0.0642
_refine_ls_wR_factor_ref 0.0667
_reflns_number_gt 12016
_reflns_number_total 12922
_reflns_threshold_expression 'I > 2\s(I)'
_cod_data_source_file om6b00864_si_003.cif
_cod_data_source_block sg634
_cod_depositor_comments 'Adding full bibliography for 4087022--4087034.cif.'
_cod_database_code 4087022

loop_
_symmetry_equiv_pos_as_xyz
'x, y, z'
'-x+1/2, -y, z+1/2'
'x+1/2, -y+1/2, -z'
'-x, y+1/2, -z+1/2'

loop_
_atom_site_label
_atom_site_type_symbol
_atom_site_fract_x
_atom_site_fract_y
_atom_site_fract_z
_atom_site_U_iso_or_equiv
_atom_site_adp_type
_atom_site_occupancy
_atom_site_calc_flag
Ir1 Ir 0.80085(2) 0.55104(2) 0.60516(2) 0.01095(5) Uani 1 d
C1 C 0.9379(4) 0.6189(3) 0.57896(19) 0.0094(10) Uani 1 d
N2 N 1.0359(4) 0.6582(2) 0.59457(15) 0.0102(8) Uani 1 d
C3 C 1.0849(5) 0.7049(3) 0.54985(19) 0.0141(10) Uani 1 d
H3A H 1.1633 0.6849 0.5372 0.017 Uiso 1 calc
H3B H 1.0955 0.7582 0.5609 0.017 Uiso 1 calc
C4 C 0.9868(5) 0.6975(3) 0.50644(19) 0.0121(10) Uani 1 d
H4A H 0.9387 0.7444 0.503 0.015 Uiso 1 calc
H4B H 1.022 0.6843 0.4713 0.015 Uiso 1 calc
N5 N 0.9140(4) 0.6348(2) 0.52824(16) 0.0101(8) Uani 1 d
C21 C 1.1024(5) 0.6477(3) 0.64308(19) 0.0130(10) Uani 1 d
C22 C 1.0961(5) 0.7026(3) 0.6821(2) 0.0135(10) Uani 1 d
C221 C 1.0229(5) 0.7740(3) 0.6771(2) 0.0146(11) Uani 1 d
H221 H 0.9794 0.7724 0.6422 0.017 Uiso 1 calc
C222 C 1.1064(5) 0.8439(3) 0.6771(2) 0.0146(10) Uani 1 d
H22A H 1.1552 0.8443 0.7102 0.018 Uiso 1 calc
H22B H 1.1626 0.8407 0.6464 0.018 Uiso 1 calc
C223 C 1.0348(5) 0.9170(3) 0.6734(2) 0.0171(11) Uani 1 d
H22C H 0.9932 0.9192 0.6384 0.021 Uiso 1 calc
H22D H 1.0908 0.9605 0.6755 0.021 Uiso 1 calc
C224 C 0.9412(5) 0.9230(3) 0.7182(2) 0.0182(12) Uani 1 d
H22E H 0.9829 0.926 0.7532 0.022 Uiso 1 calc
H22F H 0.8932 0.9698 0.7136 0.022 Uiso 1 calc
C225 C 0.8582(5) 0.8552(3) 0.7176(2) 0.0186(12) Uani 1 d
H22G H 0.8104 0.8554 0.6842 0.022 Uiso 1 calc
H22H H 0.8013 0.8586 0.748 0.022 Uiso 1 calc
C226 C 0.9290(5) 0.7811(3) 0.7214(2) 0.0165(11) Uani 1 d
H22I H 0.9699 0.7785 0.7565 0.02 Uiso 1 calc
H22J H 0.8721 0.7381 0.7191 0.02 Uiso 1 calc
C23 C 1.1643(5) 0.6905(3) 0.7295(2) 0.0172(12) Uani 1 d
H23 H 1.1628 0.728 0.7567 0.021 Uiso 1 calc
C24 C 1.2312(5) 0.6274(3) 0.7374(2) 0.0165(11) Uani 1 d
H24 H 1.273 0.6208 0.7702 0.02 Uiso 1 calc
C24A C 1.2399(5) 0.5711(3) 0.6975(2) 0.0136(11) Uani 1 d
C25 C 1.3081(5) 0.5049(3) 0.70478(19) 0.0167(10) Uani 1 d
H25 H 1.3487 0.4967 0.7377 0.02 Uiso 1 calc
C26 C 1.3166(5) 0.4522(3) 0.66505(19) 0.0177(10) Uani 1 d
H26 H 1.3633 0.4079 0.6708 0.021 Uiso 1 calc
C27 C 1.2571(4) 0.4624(3) 0.6153(2) 0.0159(11) Uani 1 d
C271 C 1.2728(5) 0.4037(3) 0.5716(2) 0.0178(12) Uani 1 d
H271 H 1.2248 0.4206 0.5399 0.021 Uiso 1 calc
C272 C 1.4051(5) 0.3993(3) 0.5547(2) 0.0206(12) Uani 1 d
H27A H 1.4325 0.4499 0.543 0.025 Uiso 1 calc
H27B H 1.4548 0.3841 0.5857 0.025 Uiso 1 calc
C273 C 1.4237(6) 0.3431(4) 0.5096(2) 0.0306(15) Uani 1 d
H27C H 1.5105 0.3407 0.5003 0.037 Uiso 1 calc
H27D H 1.3791 0.3604 0.4776 0.037 Uiso 1 calc
C274 C 1.3796(6) 0.2643(3) 0.5255(3) 0.0307(15) Uani 1 d
H27E H 1.388 0.2294 0.4948 0.037 Uiso 1 calc
H27F H 1.4297 0.2447 0.5552 0.037 Uiso 1 calc
C275 C 1.2479(6) 0.2675(3) 0.5429(3) 0.0332(16) Uani 1 d
H27G H 1.2225 0.217 0.5556 0.04 Uiso 1 calc
H27H H 1.1969 0.281 0.5118 0.04 Uiso 1 calc
C276 C 1.2281(6) 0.3255(3) 0.5875(3) 0.0296(15) Uani 1 d
H27I H 1.141 0.3282 0.5961 0.036 Uiso 1 calc
H27J H 1.2713 0.3088 0.62 0.036 Uiso 1 calc
C28 C 1.1902(4) 0.5269(2) 0.6078(2) 0.0128(9) Uani 1 d
H28 H 1.1515 0.5347 0.5744 0.015 Uiso 1 calc
C28A C 1.1773(4) 0.5821(3) 0.6484(2) 0.0131(11) Uani 1 d
C51 C 0.8002(5) 0.6061(3) 0.50902(17) 0.0104(9) Uani 1 d
C52 C 0.7952(5) 0.5574(3) 0.46559(17) 0.0135(9) Uani 1 d
C521 C 0.9082(5) 0.5270(3) 0.4385(2) 0.0149(11) Uani 1 d
H521 H 0.9744 0.5649 0.443 0.018 Uiso 1 calc
C522 C 0.8912(5) 0.5116(3) 0.3782(2) 0.0174(11) Uani 1 d
H52A H 0.8229 0.4763 0.3731 0.021 Uiso 1 calc
H52B H 0.8709 0.5596 0.3599 0.021 Uiso 1 calc
C523 C 1.0044(5) 0.4781(3) 0.3532(2) 0.0248(13) Uani 1 d
H52C H 0.9895 0.4674 0.315 0.03 Uiso 1 calc
H52D H 1.0713 0.515 0.3556 0.03 Uiso 1 calc
C524 C 1.0402(5) 0.4055(3) 0.3816(2) 0.0244(13) Uani 1 d
H52E H 1.116 0.3858 0.3659 0.029 Uiso 1 calc
H52F H 0.9765 0.367 0.3761 0.029 Uiso 1 calc
C525 C 1.0583(5) 0.4185(3) 0.4416(2) 0.0205(12) Uani 1 d
H52G H 1.0765 0.3697 0.4593 0.025 Uiso 1 calc
H52H H 1.1281 0.4526 0.4472 0.025 Uiso 1 calc
C526 C 0.9459(4) 0.4534(3) 0.46706(19) 0.0172(10) Uani 1 d
H52I H 0.9622 0.4643 0.5051 0.021 Uiso 1 calc
H52J H 0.8786 0.4166 0.4653 0.021 Uiso 1 calc
C53 C 0.6805(5) 0.5319(3) 0.44898(19) 0.0158(12) Uani 1 d
H53 H 0.675 0.5 0.4185 0.019 Uiso 1 calc
C54 C 0.5772(4) 0.5516(3) 0.47537(19) 0.0145(10) Uani 1 d
H54 H 0.5018 0.5345 0.462 0.017 Uiso 1 calc
C54A C 0.5791(5) 0.5964(3) 0.5216(2) 0.0118(10) Uani 1 d
C55 C 0.4735(5) 0.6124(3) 0.5510(2) 0.0131(10) Uani 1 d
H55 H 0.398 0.5936 0.5388 0.016 Uiso 1 calc
C56 C 0.4783(4) 0.6542(3) 0.5965(2) 0.0139(10) Uani 1 d
H56 H 0.4066 0.6614 0.6167 0.017 Uiso 1 calc
C57 C 0.5871(4) 0.6874(3) 0.61450(19) 0.0113(10) Uani 1 d
C571 C 0.5880(5) 0.7335(3) 0.6652(2) 0.0146(11) Uani 1 d
H571 H 0.6633 0.7647 0.6653 0.017 Uiso 1 calc
C572 C 0.4808(5) 0.7870(3) 0.6707(2) 0.0163(11) Uani 1 d
H57A H 0.4803 0.8227 0.6403 0.02 Uiso 1 calc
H57B H 0.4049 0.7574 0.6695 0.02 Uiso 1 calc
C573 C 0.4859(6) 0.8313(3) 0.7228(2) 0.0207(13) Uani 1 d
H57C H 0.5586 0.8638 0.7231 0.025 Uiso 1 calc
H57D H 0.4141 0.8643 0.7257 0.025 Uiso 1 calc
C574 C 0.4899(6) 0.7777(3) 0.7704(2) 0.0227(13) Uani 1 d
H57E H 0.4966 0.8074 0.8038 0.027 Uiso 1 calc
H57F H 0.4138 0.7485 0.7719 0.027 Uiso 1 calc
C575 C 0.5960(5) 0.7237(3) 0.7663(2) 0.0217(12) Uani 1 d
H57G H 0.5933 0.6875 0.7965 0.026 Uiso 1 calc
H57H H 0.6724 0.7525 0.7689 0.026 Uiso 1 calc
C576 C 0.5932(5) 0.6802(3) 0.7135(2) 0.0187(11) Uani 1 d
H57I H 0.5218 0.6466 0.713 0.022 Uiso 1 calc
H57J H 0.6662 0.6481 0.7108 0.022 Uiso 1 calc
C58 C 0.6925(5) 0.6751(3) 0.58522(18) 0.0130(10) Uani 1 d
H58 H 0.7651 0.6995 0.5956 0.016 Uiso 1 calc
C58A C 0.6927(5) 0.6260(3) 0.53951(18) 0.0124(10) Uani 1 d
C11 C 0.6860(5) 0.4536(3) 0.59334(18) 0.0158(10) Uani 1 d
H11 H 0.6715 0.4733 0.5586 0.019 Uiso 1 calc
C12 C 0.6388(5) 0.4931(3) 0.6366(2) 0.0146(11) Uani 1 d
H12 H 0.5939 0.5378 0.6298 0.017 Uiso 1 calc
C13 C 0.6554(5) 0.4681(3) 0.6941(2) 0.0208(13) Uani 1 d
H13A H 0.66 0.4123 0.6953 0.025 Uiso 1 calc
H13B H 0.5839 0.4839 0.7151 0.025 Uiso 1 calc
C14 C 0.7697(5) 0.5013(3) 0.7203(2) 0.0206(13) Uani 1 d
H14A H 0.7473 0.5473 0.7405 0.025 Uiso 1 calc
H14B H 0.8022 0.4641 0.7461 0.025 Uiso 1 calc
C15 C 0.8670(5) 0.5211(3) 0.6806(2) 0.0159(11) Uani 1 d
H15 H 0.9009 0.5704 0.6816 0.019 Uiso 1 calc
C16 C 0.9102(5) 0.4687(3) 0.6418(2) 0.0155(11) Uani 1 d
H16 H 0.9708 0.4845 0.6174 0.019 Uiso 1 calc
C17 C 0.8619(5) 0.3881(3) 0.6382(2) 0.0224(13) Uani 1 d
H17A H 0.8325 0.3721 0.6738 0.027 Uiso 1 calc
H17B H 0.9284 0.3537 0.6278 0.027 Uiso 1 calc
C18 C 0.7590(5) 0.3812(3) 0.5977(3) 0.0239(13) Uani 1 d
H18A H 0.793 0.3687 0.5622 0.029 Uiso 1 calc
H18B H 0.7049 0.3394 0.6084 0.029 Uiso 1 calc
B1 B 0.2374(6) 0.4013(4) 0.9325(2) 0.0169(13) Uani 1 d
F1 F 0.3342(3) 0.37383(18) 0.90255(14) 0.0274(8) Uani 1 d
F2 F 0.1902(3) 0.46535(17) 0.90819(12) 0.0272(7) Uani 1 d
F3 F 0.1490(3) 0.34526(18) 0.93620(13) 0.0242(7) Uani 1 d
F4 F 0.2781(3) 0.42014(19) 0.98343(12) 0.0267(8) Uani 1 d
Cl1 Cl 0.13275(18) 0.69182(9) 0.87079(6) 0.0383(4) Uani 1 d
Cl2 Cl -0.1069(2) 0.63541(11) 0.84406(10) 0.0575(6) Uani 1 d
C10 C 0.0427(7) 0.6120(4) 0.8574(3) 0.0394(18) Uani 1 d
H10A H 0.0766 0.5847 0.8263 0.047 Uiso 1 calc
H10B H 0.0454 0.5776 0.8885 0.047 Uiso 1 calc

loop_
_atom_site_aniso_label
_atom_site_aniso_U_11
_atom_site_aniso_U_22
_atom_site_aniso_U_33
_atom_site_aniso_U_23
_atom_site_aniso_U_13
_atom_site_aniso_U_12
Ir1 0.01019(8) 0.01171(8) 0.01095(8) 0.00231(8) -0.00083(8) -0.00180(8)
C1 0.010(2) 0.012(2) 0.006(2) -0.0051(18) 0.0001(18) 0.0025(19)
N2 0.012(2) 0.011(2) 0.007(2) 0.0017(15) -0.0006(15) -0.0028(16)
C3 0.016(3) 0.015(3) 0.011(2) 0.001(2) 0.000(2) -0.006(2)
C4 0.013(3) 0.014(3) 0.010(2) 0.0030(19) 0.0011(19) -0.003(2)
N5 0.011(2) 0.013(2) 0.0060(19) 0.0023(15) -0.0005(17) -0.0034(17)
C21 0.011(2) 0.016(3) 0.012(2) 0.0036(19) 0.002(2) -0.002(2)
C22 0.012(2) 0.015(3) 0.014(2) -0.001(2) -0.001(2) -0.002(2)
C221 0.016(3) 0.017(3) 0.011(2) -0.003(2) -0.005(2) -0.002(2)
C222 0.014(3) 0.016(3) 0.014(2) -0.001(2) -0.002(2) -0.001(2)
C223 0.016(3) 0.017(3) 0.018(3) 0.001(2) -0.003(2) -0.003(2)
C224 0.018(3) 0.017(3) 0.019(3) -0.004(2) -0.001(2) 0.000(2)
C225 0.013(3) 0.019(3) 0.023(3) -0.003(2) 0.005(2) 0.000(2)
C226 0.013(3) 0.018(3) 0.019(3) 0.001(2) 0.003(2) -0.003(2)
C23 0.020(3) 0.019(3) 0.013(3) -0.004(2) -0.003(2) -0.002(2)
C24 0.019(3) 0.020(3) 0.010(2) 0.002(2) -0.005(2) -0.002(2)
C24A 0.013(2) 0.015(3) 0.013(2) 0.0032(19) 0.0013(19) -0.0037(19)
C25 0.015(3) 0.023(3) 0.012(2) 0.0055(19) -0.002(2) 0.001(3)
C26 0.018(3) 0.017(2) 0.019(2) 0.005(2) -0.002(2) 0.007(3)
C27 0.013(2) 0.019(3) 0.016(3) -0.001(2) 0.0005(19) -0.0046(19)
C271 0.019(3) 0.015(3) 0.020(3) 0.000(2) -0.003(2) 0.002(2)
C272 0.022(3) 0.015(3) 0.024(3) -0.002(2) 0.002(2) -0.001(2)
C273 0.036(4) 0.031(4) 0.026(3) -0.010(3) 0.004(3) 0.005(3)
C274 0.041(4) 0.016(3) 0.035(4) -0.009(3) -0.009(3) 0.009(3)
C275 0.039(4) 0.015(3) 0.046(4) -0.001(3) -0.011(3) -0.003(3)
C276 0.028(4) 0.019(3) 0.042(4) -0.004(3) 0.003(3) -0.008(2)
C28 0.012(2) 0.015(2) 0.011(2) 0.0024(18) -0.002(3) -0.0024(19)
C28A 0.012(3) 0.012(2) 0.015(2) 0.0034(19) 0.003(2) -0.0043(19)
C51 0.009(2) 0.014(2) 0.008(2) 0.0029(17) -0.001(2) -0.002(2)
C52 0.017(2) 0.015(2) 0.009(2) 0.0016(19) 0.000(2) 0.000(3)
C521 0.013(3) 0.018(3) 0.014(3) -0.0030(19) 0.000(2) -0.004(2)
C522 0.020(3) 0.019(3) 0.013(3) -0.001(2) 0.001(2) 0.000(2)
C523 0.026(3) 0.036(4) 0.013(3) -0.005(2) 0.003(2) -0.002(3)
C524 0.025(3) 0.023(3) 0.026(3) -0.009(2) 0.000(2) 0.001(2)
C525 0.023(3) 0.018(3) 0.020(3) -0.001(2) 0.002(2) 0.004(2)
C526 0.016(2) 0.021(3) 0.014(2) -0.004(2) -0.0002(19) 0.000(2)
C53 0.021(3) 0.017(3) 0.009(2) -0.0017(18) -0.003(2) -0.002(2)
C54 0.011(2) 0.016(2) 0.016(2) 0.002(2) -0.0041(19) -0.004(2)
C54A 0.012(3) 0.013(3) 0.010(2) 0.0011(19) -0.002(2) 0.001(2)
C55 0.009(2) 0.016(3) 0.015(3) 0.003(2) -0.004(2) -0.002(2)
C56 0.012(2) 0.016(3) 0.013(3) 0.005(2) 0.0033(19) 0.003(2)
C57 0.012(2) 0.010(2) 0.012(3) 0.0015(18) -0.0002(19) 0.0015(19)
C571 0.016(3) 0.013(3) 0.014(2) -0.001(2) 0.000(2) 0.001(2)
C572 0.014(3) 0.019(3) 0.016(3) 0.000(2) 0.002(2) 0.001(2)
C573 0.021(3) 0.022(3) 0.019(3) -0.006(2) 0.002(2) 0.003(2)
C574 0.027(3) 0.027(3) 0.014(3) -0.009(2) 0.006(2) -0.007(3)
C575 0.029(3) 0.022(3) 0.014(3) -0.002(2) 0.000(2) -0.002(3)
C576 0.026(3) 0.016(3) 0.014(3) -0.001(2) 0.001(2) 0.002(2)
C58 0.013(2) 0.014(2) 0.012(2) 0.0063(17) -0.001(2) 0.003(2)
C58A 0.016(3) 0.012(2) 0.010(2) 0.0030(17) -0.002(2) 0.001(2)
C11 0.016(2) 0.015(2) 0.016(2) 0.003(2) -0.001(2) -0.006(2)
C12 0.016(3) 0.013(3) 0.015(3) 0.008(2) 0.001(2) -0.002(2)
C13 0.022(3) 0.024(3) 0.017(3) 0.011(2) -0.001(2) -0.006(2)
C14 0.024(3) 0.022(3) 0.016(3) 0.007(2) 0.002(2) 0.002(2)
C15 0.014(3) 0.014(3) 0.020(3) 0.009(2) 0.001(2) 0.000(2)
C16 0.016(3) 0.017(3) 0.013(2) 0.0060(19) 0.001(2) -0.002(2)
C17 0.018(3) 0.017(3) 0.032(3) 0.005(2) 0.003(2) 0.004(2)
C18 0.023(3) 0.019(3) 0.029(3) -0.004(3) 0.002(3) -0.004(2)
B1 0.017(3) 0.017(3) 0.017(3) -0.001(2) -0.001(2) -0.002(2)
F1 0.0219(18) 0.0327(19) 0.0275(19) -0.0080(15) 0.0077(15) 0.0015(14)
F2 0.0201(16) 0.0245(17) 0.0369(19) 0.0076(13) -0.0070(15) 0.0000(15)
F3 0.0226(17) 0.0231(18) 0.0268(18) 0.0015(15) 0.0035(14) -0.0068(14)
F4 0.030(2) 0.0339(19) 0.0162(16) -0.0044(13) -0.0007(14) -0.0055(15)
Cl1 0.0649(12) 0.0258(9) 0.0242(8) 0.0003(6) 0.0031(8) -0.0100(8)
Cl2 0.0517(13) 0.0371(11) 0.0837(16) 0.0160(10) 0.0015(12) -0.0012(9)
C10 0.050(5) 0.017(3) 0.051(5) -0.003(3) 0.008(4) -0.002(3)

loop_
_atom_type_symbol
_atom_type_description
_atom_type_scat_dispersion_real
_atom_type_scat_dispersion_imag
_atom_type_scat_source
C C 0.0033 0.0016 'International Tables Vol C Tables 4.2.6.8 and 6.1.1.4'
H H 0 0 'International Tables Vol C Tables 4.2.6.8 and 6.1.1.4'
N N 0.0061 0.0033 'International Tables Vol C Tables 4.2.6.8 and 6.1.1.4'
F F 0.0171 0.0103 'International Tables Vol C Tables 4.2.6.8 and 6.1.1.4'
Cl Cl 0.1484 0.1585 'International Tables Vol C Tables 4.2.6.8 and 6.1.1.4'
Ir Ir -1.4442 7.9887 'International Tables Vol C Tables 4.2.6.8 and 6.1.1.4'
B B 0.0013 0.0007 'International Tables Vol C Tables 4.2.6.8 and 6.1.1.4'

loop_
_exptl_crystal_face_index_h
_exptl_crystal_face_index_k
_exptl_crystal_face_index_l
_exptl_crystal_face_perp_dist
0 1 1 0.0358
0 -1 -1 0.0124
0 1 -1 0.0371
0 -1 1 0.0231
1 0 -1 0.1403
-1 0 1 0.1599
0 0 -1 0.0209
0 0 1 0.0347
-1 1 -3 0.0866

loop_
_geom_angle_atom_site_label_1
_geom_angle_atom_site_label_2
_geom_angle_atom_site_label_3
_geom_angle
C1 Ir1 C15 100.26(19)
C1 Ir1 C16 96.8(2)
C15 Ir1 C16 39.7(2)
C1 Ir1 C11 149.47(18)
C15 Ir1 C11 97.4(2)
C16 Ir1 C11 81.2(2)
C1 Ir1 C12 171.6(2)
C15 Ir1 C12 81.13(19)
C16 Ir1 C12 89.5(2)
C11 Ir1 C12 37.03(18)
C1 Ir1 C58A 80.12(19)
C15 Ir1 C58A 157.11(19)
C16 Ir1 C58A 163.11(18)
C11 Ir1 C58A 92.99(18)
C12 Ir1 C58A 95.37(19)
C1 Ir1 C58 77.37(19)
C15 Ir1 C58 123.95(18)
C16 Ir1 C58 162.09(18)
C11 Ir1 C58 112.46(19)
C12 Ir1 C58 94.98(19)
C58A Ir1 C58 33.43(15)
C1 Ir1 C51 58.95(18)
C15 Ir1 C51 158.75(19)
C16 Ir1 C51 131.69(19)
C11 Ir1 C51 99.81(16)
C12 Ir1 C51 120.09(18)
C58A Ir1 C51 33.51(17)
C58 Ir1 C51 59.64(15)
N5 C1 N2 109.2(4)
N5 C1 Ir1 106.5(3)
N2 C1 Ir1 144.0(4)
C1 N2 C21 126.4(4)
C1 N2 C3 111.2(4)
C21 N2 C3 121.3(4)
N2 C3 C4 103.0(4)
N2 C3 H3A 111.2
C4 C3 H3A 111.2
N2 C3 H3B 111.2
C4 C3 H3B 111.2
H3A C3 H3B 109.1
N5 C4 C3 100.9(4)
N5 C4 H4A 111.6
C3 C4 H4A 111.6
N5 C4 H4B 111.6
C3 C4 H4B 111.6
H4A C4 H4B 109.4
C1 N5 C51 114.7(4)
C1 N5 C4 113.9(4)
C51 N5 C4 128.3(4)
C22 C21 N2 119.0(5)
C22 C21 C28A 122.3(5)
N2 C21 C28A 118.7(4)
C21 C22 C23 117.3(5)
C21 C22 C221 124.0(5)
C23 C22 C221 118.8(4)
C22 C221 C226 112.1(4)
C22 C221 C222 110.5(4)
C226 C221 C222 110.1(4)
C22 C221 H221 108
C226 C221 H221 108
C222 C221 H221 108
C223 C222 C221 111.7(4)
C223 C222 H22A 109.3
C221 C222 H22A 109.3
C223 C222 H22B 109.3
C221 C222 H22B 109.3
H22A C222 H22B 107.9
C222 C223 C224 111.6(4)
C222 C223 H22C 109.3
C224 C223 H22C 109.3
C222 C223 H22D 109.3
C224 C223 H22D 109.3
H22C C223 H22D 108
C225 C224 C223 110.4(4)
C225 C224 H22E 109.6
C223 C224 H22E 109.6
C225 C224 H22F 109.6
C223 C224 H22F 109.6
H22E C224 H22F 108.1
C224 C225 C226 111.6(4)
C224 C225 H22G 109.3
C226 C225 H22G 109.3
C224 C225 H22H 109.3
C226 C225 H22H 109.3
H22G C225 H22H 108
C221 C226 C225 112.0(4)
C221 C226 H22I 109.2
C225 C226 H22I 109.2
C221 C226 H22J 109.2
C225 C226 H22J 109.2
H22I C226 H22J 107.9
C24 C23 C22 122.4(5)
C24 C23 H23 118.8
C22 C23 H23 118.8
C23 C24 C24A 121.0(5)
C23 C24 H24 119.5
C24A C24 H24 119.5
C25 C24A C24 122.1(5)
C25 C24A C28A 119.2(5)
C24 C24A C28A 118.7(5)
C26 C25 C24A 120.7(5)
C26 C25 H25 119.6
C24A C25 H25 119.6
C25 C26 C27 121.3(5)
C25 C26 H26 119.3
C27 C26 H26 119.3
C28 C27 C26 118.4(5)
C28 C27 C271 122.1(5)
C26 C27 C271 119.5(5)
C27 C271 C276 113.3(5)
C27 C271 C272 110.1(4)
C276 C271 C272 109.8(5)
C27 C271 H271 107.8
C276 C271 H271 107.8
C272 C271 H271 107.8
C273 C272 C271 111.7(5)
C273 C272 H27A 109.3
C271 C272 H27A 109.3
C273 C272 H27B 109.3
C271 C272 H27B 109.3
H27A C272 H27B 107.9
C272 C273 C274 111.0(5)
C272 C273 H27C 109.4
C274 C273 H27C 109.4
C272 C273 H27D 109.4
C274 C273 H27D 109.4
H27C C273 H27D 108
C275 C274 C273 110.3(5)
C275 C274 H27E 109.6
C273 C274 H27E 109.6
C275 C274 H27F 109.6
C273 C274 H27F 109.6
H27E C274 H27F 108.1
C274 C275 C276 111.7(5)
C274 C275 H27G 109.3
C276 C275 H27G 109.3
C274 C275 H27H 109.3
C276 C275 H27H 109.3
H27G C275 H27H 107.9
C271 C276 C275 111.8(5)
C271 C276 H27I 109.3
C275 C276 H27I 109.3
C271 C276 H27J 109.3
C275 C276 H27J 109.3
H27I C276 H27J 107.9
C27 C28 C28A 122.0(5)
C27 C28 H28 119
C28A C28 H28 119
C28 C28A C24A 118.3(5)
C28 C28A C21 123.5(5)
C24A C28A C21 118.2(5)
C52 C51 N5 121.0(5)
C52 C51 C58A 121.9(5)
N5 C51 C58A 117.0(4)
C52 C51 Ir1 119.5(3)
N5 C51 Ir1 79.7(2)
C58A C51 Ir1 66.9(2)
C51 C52 C53 117.7(5)
C51 C52 C521 122.4(5)
C53 C52 C521 119.8(4)
C52 C521 C526 108.3(4)
C52 C521 C522 113.4(4)
C526 C521 C522 109.7(4)
C52 C521 H521 108.5
C526 C521 H521 108.5
C522 C521 H521 108.5
C523 C522 C521 111.7(5)
C523 C522 H52A 109.3
C521 C522 H52A 109.3
C523 C522 H52B 109.3
C521 C522 H52B 109.3
H52A C522 H52B 107.9
C524 C523 C522 110.6(5)
C524 C523 H52C 109.5
C522 C523 H52C 109.5
C524 C523 H52D 109.5
C522 C523 H52D 109.5
H52C C523 H52D 108.1
C523 C524 C525 111.4(5)
C523 C524 H52E 109.4
C525 C524 H52E 109.4
C523 C524 H52F 109.4
C525 C524 H52F 109.4
H52E C524 H52F 108
C526 C525 C524 111.2(5)
C526 C525 H52G 109.4
C524 C525 H52G 109.4
C526 C525 H52H 109.4
C524 C525 H52H 109.4
H52G C525 H52H 108
C525 C526 C521 111.6(4)
C525 C526 H52I 109.3
C521 C526 H52I 109.3
C525 C526 H52J 109.3
C521 C526 H52J 109.3
H52I C526 H52J 108
C54 C53 C52 122.0(4)
C54 C53 H53 119
C52 C53 H53 119
C53 C54 C54A 122.1(5)
C53 C54 H54 119
C54A C54 H54 119
C54 C54A C55 122.1(5)
C54 C54A C58A 118.5(5)
C55 C54A C58A 119.5(5)
C56 C55 C54A 120.9(5)
C56 C55 H55 119.6
C54A C55 H55 119.6
C55 C56 C57 121.8(5)
C55 C56 H56 119.1
C57 C56 H56 119.1
C58 C57 C56 118.7(4)
C58 C57 C571 121.4(5)
C56 C57 C571 119.9(4)
C57 C571 C572 114.0(4)
C57 C571 C576 109.3(4)
C572 C571 C576 109.8(4)
C57 C571 H571 107.8
C572 C571 H571 107.8
C576 C571 H571 107.8
C573 C572 C571 111.6(4)
C573 C572 H57A 109.3
C571 C572 H57A 109.3
C573 C572 H57B 109.3
C571 C572 H57B 109.3
H57A C572 H57B 108
C574 C573 C572 110.5(4)
C574 C573 H57C 109.5
C572 C573 H57C 109.5
C574 C573 H57D 109.5
C572 C573 H57D 109.5
H57C C573 H57D 108.1
C575 C574 C573 111.2(4)
C575 C574 H57E 109.4
C573 C574 H57E 109.4
C575 C574 H57F 109.4
C573 C574 H57F 109.4
H57E C574 H57F 108
C574 C575 C576 111.0(5)
C574 C575 H57G 109.4
C576 C575 H57G 109.4
C574 C575 H57H 109.4
C576 C575 H57H 109.4
H57G C575 H57H 108
C575 C576 C571 111.9(4)
C575 C576 H57I 109.2
C571 C576 H57I 109.2
C575 C576 H57J 109.2
C571 C576 H57J 109.2
H57I C576 H57J 107.9
C57 C58 C58A 120.9(5)
C57 C58 Ir1 115.1(3)
C58A C58 Ir1 68.6(3)
C57 C58 H58 119.5
C58A C58 H58 119.5
Ir1 C58 H58 86.5
C54A C58A C58 117.9(5)
C54A C58A C51 117.7(4)
C58 C58A C51 124.4(5)
C54A C58A Ir1 116.4(3)
C58 C58A Ir1 78.0(3)
C51 C58A Ir1 79.6(3)
C12 C11 C18 124.6(5)
C12 C11 Ir1 73.4(3)
C18 C11 Ir1 110.4(3)
C12 C11 H11 117.7
C18 C11 H11 117.7
Ir1 C11 H11 86.1
C11 C12 C13 123.2(5)
C11 C12 Ir1 69.5(3)
C13 C12 Ir1 112.0(3)
C11 C12 H12 118.4
C13 C12 H12 118.4
Ir1 C12 H12 88.5
C12 C13 C14 113.2(4)
C12 C13 H13A 108.9
C14 C13 H13A 108.9
C12 C13 H13B 108.9
C14 C13 H13B 108.9
H13A C13 H13B 107.8
C15 C14 C13 113.3(4)
C15 C14 H14A 108.9
C13 C14 H14A 108.9
C15 C14 H14B 108.9
C13 C14 H14B 108.9
H14A C14 H14B 107.7
C16 C15 C14 122.5(5)
C16 C15 Ir1 70.5(3)
C14 C15 Ir1 113.8(3)
C16 C15 H15 118.7
C14 C15 H15 118.7
Ir1 C15 H15 85.9
C15 C16 C17 122.0(5)
C15 C16 Ir1 69.8(3)
C17 C16 Ir1 114.8(4)
C15 C16 H16 119
C17 C16 H16 119
Ir1 C16 H16 85.6
C16 C17 C18 111.9(5)
C16 C17 H17A 109.2
C18 C17 H17A 109.2
C16 C17 H17B 109.2
C18 C17 H17B 109.2
H17A C17 H17B 107.9
C11 C18 C17 112.2(4)
C11 C18 H18A 109.2
C17 C18 H18A 109.2
C11 C18 H18B 109.2
C17 C18 H18B 109.2
H18A C18 H18B 107.9
F2 B1 F4 109.1(5)
F2 B1 F1 109.8(5)
F4 B1 F1 109.1(5)
F2 B1 F3 110.1(5)
F4 B1 F3 109.6(5)
F1 B1 F3 109.1(5)
Cl2 C10 Cl1 112.7(4)
Cl2 C10 H10A 109.1
Cl1 C10 H10A 109.1
Cl2 C10 H10B 109.1
Cl1 C10 H10B 109.1
H10A C10 H10B 107.8

loop_
_geom_bond_atom_site_label_1
_geom_bond_atom_site_label_2
_geom_bond_distance
Ir1 C1 2.043(5)
Ir1 C15 2.095(5)
Ir1 C16 2.105(5)
Ir1 C11 2.163(5)
Ir1 C12 2.213(5)
Ir1 C58A 2.428(5)
Ir1 C58 2.551(5)
Ir1 C51 2.597(4)
C1 N5 1.328(6)
C1 N2 1.347(6)
N2 C21 1.433(6)
N2 C3 1.494(6)
C3 C4 1.543(7)
C3 H3A 0.99
C3 H3B 0.99
C4 N5 1.475(6)
C4 H4A 0.99
C4 H4B 0.99
N5 C51 1.442(7)
C21 C22 1.380(7)
C21 C28A 1.433(7)
C22 C23 1.423(7)
C22 C221 1.506(7)
C221 C226 1.526(7)
C221 C222 1.546(7)
C221 H221 1
C222 C223 1.520(7)
C222 H22A 0.99
C222 H22B 0.99
C223 C224 1.533(7)
C223 H22C 0.99
C223 H22D 0.99
C224 C225 1.513(7)
C224 H22E 0.99
C224 H22F 0.99
C225 C226 1.530(7)
C225 H22G 0.99
C225 H22H 0.99
C226 H22I 0.99
C226 H22J 0.99
C23 C24 1.355(7)
C23 H23 0.95
C24 C24A 1.414(7)
C24 H24 0.95
C24A C25 1.406(7)
C24A C28A 1.425(7)
C25 C26 1.366(7)
C25 H25 0.95
C26 C27 1.421(7)
C26 H26 0.95
C27 C28 1.373(7)
C27 C271 1.519(7)
C271 C276 1.522(7)
C271 C272 1.527(8)
C271 H271 1
C272 C273 1.520(7)
C272 H27A 0.99
C272 H27B 0.99
C273 C274 1.530(9)
C273 H27C 0.99
C273 H27D 0.99
C274 C275 1.524(9)
C274 H27E 0.99
C274 H27F 0.99
C275 C276 1.533(8)
C275 H27G 0.99
C275 H27H 0.99
C276 H27I 0.99
C276 H27J 0.99
C28 C28A 1.417(7)
C28 H28 0.95
C51 C52 1.389(6)
C51 C58A 1.458(7)
C52 C53 1.411(7)
C52 C521 1.521(7)
C521 C526 1.544(7)
C521 C522 1.546(7)
C521 H521 1
C522 C523 1.523(7)
C522 H52A 0.99
C522 H52B 0.99
C523 C524 1.521(8)
C523 H52C 0.99
C523 H52D 0.99
C524 C525 1.535(8)
C524 H52E 0.99
C524 H52F 0.99
C525 C526 1.529(7)
C525 H52G 0.99
C525 H52H 0.99
C526 H52I 0.99
C526 H52J 0.99
C53 C54 1.367(7)
C53 H53 0.95
C54 C54A 1.404(7)
C54 H54 0.95
C54A C55 1.410(7)
C54A C58A 1.435(7)
C55 C56 1.360(7)
C55 H55 0.95
C56 C57 1.415(7)
C56 H56 0.95
C57 C58 1.396(7)
C57 C571 1.508(7)
C571 C572 1.525(7)
C571 C576 1.535(7)
C571 H571 1
C572 C573 1.525(7)
C572 H57A 0.99
C572 H57B 0.99
C573 C574 1.522(8)
C573 H57C 0.99
C573 H57D 0.99
C574 C575 1.519(8)
C574 H57E 0.99
C574 H57F 0.99
C575 C576 1.532(7)
C575 H57G 0.99
C575 H57H 0.99
C576 H57I 0.99
C576 H57J 0.99
C58 C58A 1.437(6)
C58 H58 0.95
C11 C12 1.390(7)
C11 C18 1.519(7)
C11 H11 0.95
C12 C13 1.518(7)
C12 H12 0.95
C13 C14 1.541(7)
C13 H13A 0.99
C13 H13B 0.99
C14 C15 1.508(7)
C14 H14A 0.99
C14 H14B 0.99
C15 C16 1.427(7)
C15 H15 0.95
C16 C17 1.527(8)
C16 H16 0.95
C17 C18 1.533(8)
C17 H17A 0.99
C17 H17B 0.99
C18 H18A 0.99
C18 H18B 0.99
B1 F2 1.388(7)
B1 F4 1.394(7)
B1 F1 1.395(7)
B1 F3 1.397(7)
Cl1 C10 1.761(7)
Cl2 C10 1.740(8)
C10 H10A 0.99
C10 H10B 0.99
